data_7038855
loop_
_publ_author_name
'Murashima, Kensuke'
'Karasawa, Satoru'
'Yoza, Kenji'
'Inagaki, Yuji'
'Koga, Noboru'

_publ_section_title
;
 3- and 4-(\a-diazobenzyl)pyridine-N-oxides as photoresponsive magnetic
 couplers for 2p-4f heterospin systems: formation of carbene-Tb(III) and
 carbene-Dy(III) single-molecule magnets.
;
_journal_issue 16
_journal_name_full 'Dalton transactions (Cambridge, England : 2003)'
_journal_page_first 7067
_journal_page_last 7077
_journal_paper_doi 10.1039/c6dt00420b
_journal_volume 45
_journal_year 2016
_chemical_formula_moiety 'C12 H9 N3 O'
_chemical_formula_sum 'C12 H9 N3 O'
_chemical_formula_weight 211.22
_space_group_crystal_system monoclinic
_space_group_IT_number 14
_space_group_name_Hall '-P 2ybc'
_space_group_name_H-M_alt 'P 1 21/c 1'
_symmetry_space_group_name_Hall '-P 2ybc'
_symmetry_space_group_name_H-M 'P 1 21/c 1'
_atom_sites_solution_hydrogens geom
_atom_sites_solution_primary direct
_atom_sites_solution_secondary difmap
_audit_update_record
;
2015-10-29 deposited with the CCDC.
2016-03-04 downloaded from the CCDC.
;
_cell_angle_alpha 90.0000
_cell_angle_beta 100.212(5)
_cell_angle_gamma 90.0000
_cell_formula_units_Z 4
_cell_length_a 9.582(4)
_cell_length_b 11.591(5)
_cell_length_c 9.149(4)
_cell_measurement_temperature 90
_cell_volume 1000.0(7)
_computing_cell_refinement Unknown
_computing_data_collection Unknown
_computing_data_reduction Unknown
_computing_molecular_graphics 'CrystalStructure 4.1'
_computing_publication_material 'CrystalStructure 4.1 (Rigaku, 2014)'
_computing_structure_refinement 'SHELXL97 (Sheldrick, 2008)'
_computing_structure_solution 'SIR92 (Altomare, et al., 1994)'
_diffrn_ambient_temperature 90
_diffrn_detector_area_resol_mean 8.333
_diffrn_measured_fraction_theta_full 0.988
_diffrn_measured_fraction_theta_max 0.988
_diffrn_measurement_device_type 'Bruker APEX-II CCD'
_diffrn_measurement_method '\f and \w scans'
_diffrn_radiation_type 'Mo K\a'
_diffrn_radiation_wavelength 0.71075
_diffrn_reflns_av_R_equivalents 0.0453
_diffrn_reflns_Laue_measured_fraction_full 0.000
_diffrn_reflns_Laue_measured_fraction_max 0.000
_diffrn_reflns_limit_h_max 12
_diffrn_reflns_limit_h_min -11
_diffrn_reflns_limit_k_max 12
_diffrn_reflns_limit_k_min -14
_diffrn_reflns_limit_l_max 10
_diffrn_reflns_limit_l_min -11
_diffrn_reflns_number 5322
_diffrn_reflns_point_group_measured_fraction_full 0.000
_diffrn_reflns_point_group_measured_fraction_max 0.000
_diffrn_reflns_theta_full 27.000
_diffrn_reflns_theta_max 27.000
_diffrn_reflns_theta_min 2.160
_diffrn_standards_number 0
_exptl_absorpt_coefficient_mu 0.094
_exptl_absorpt_correction_type none
_exptl_crystal_colour red
_exptl_crystal_density_diffrn 1.403
_exptl_crystal_density_method 'not measured'
_exptl_crystal_description block
_exptl_crystal_F_000 440.00
_exptl_crystal_size_max 0.400
_exptl_crystal_size_mid 0.300
_exptl_crystal_size_min 0.300
_refine_diff_density_max 0.34
_refine_diff_density_min -0.25
_refine_ls_extinction_method none
_refine_ls_goodness_of_fit_ref 1.032
_refine_ls_hydrogen_treatment refxyz
_refine_ls_number_parameters 181
_refine_ls_number_reflns 2158
_refine_ls_number_restraints 0
_refine_ls_R_factor_all 0.0527
_refine_ls_R_factor_gt 0.0439
_refine_ls_shift/su_max 0.000
_refine_ls_structure_factor_coef Fsqd
_refine_ls_weighting_details 'w = 1/[\s^2^(Fo^2^)+(0.0668P)^2^+0.2750P] where P=(Fo^2^+2Fc^2^)/3'
_refine_ls_weighting_scheme calc
_refine_ls_wR_factor_gt 0.1198
_refine_ls_wR_factor_ref 0.1266
_reflns_number_gt 1795
_reflns_number_total 2158
_reflns_threshold_expression F^2^>2.0\s(F^2^)
_cod_data_source_file c6dt00420b2.cif
_cod_data_source_block 4_D1PyO_karasawa
_cod_depositor_comments 'Adding full bibliography for 7038855--7038859.cif.'
_cod_original_cell_volume 1000.1(8)
_cod_database_code 7038855

loop_
_symmetry_equiv_pos_site_id
_space_group_symop_operation_xyz
1 +X,+Y,+Z
2 -X,1/2+Y,1/2-Z
3 -X,-Y,-Z
4 +X,1/2-Y,1/2+Z

loop_
_atom_site_label
_atom_site_type_symbol
_atom_site_fract_x
_atom_site_fract_y
_atom_site_fract_z
_atom_site_U_iso_or_equiv
_atom_site_adp_type
_atom_site_occupancy
_atom_site_site_symmetry_multiplicity
_atom_site_calc_flag
N1 N 0.93825(12) 0.11316(10) 0.19075(13) 0.0187(3) Uani 1 4 d
O1 O 0.99744(11) 0.15970(9) 0.08525(12) 0.0245(3) Uani 1 4 d
N3 N 0.77599(14) -0.24597(10) 0.56600(14) 0.0248(3) Uani 1 4 d
N2 N 0.76960(12) -0.14855(10) 0.55581(13) 0.0191(3) Uani 1 4 d
C6 C 0.75971(15) -0.03544(12) 0.54140(16) 0.0183(3) Uani 1 4 d
C3 C 0.81876(14) 0.01541(12) 0.41971(15) 0.0171(3) Uani 1 4 d
C4 C 0.83651(15) 0.13486(12) 0.40879(16) 0.0195(3) Uani 1 4 d
C2 C 0.86422(15) -0.05259(12) 0.30993(16) 0.0191(3) Uani 1 4 d
C5 C 0.89497(15) 0.18121(12) 0.29552(16) 0.0200(3) Uani 1 4 d
C12 C 0.70953(15) -0.01160(13) 0.79860(17) 0.0216(3) Uani 1 4 d
C10 C 0.54354(16) 0.13149(13) 0.85339(18) 0.0243(3) Uani 1 4 d
C7 C 0.68752(15) 0.02433(12) 0.65029(16) 0.0185(3) Uani 1 4 d
C11 C 0.63679(16) 0.04143(14) 0.89887(18) 0.0245(3) Uani 1 4 d
C1 C 0.92230(15) -0.00345(12) 0.19808(16) 0.0197(3) Uani 1 4 d
C8 C 0.59325(15) 0.11490(13) 0.60496(17) 0.0219(3) Uani 1 4 d
C9 C 0.52299(16) 0.16863(13) 0.70717(18) 0.0245(3) Uani 1 4 d
H1 H 0.8572(17) -0.1359(14) 0.3134(19) 0.020(4) Uiso 1 4 d
H4 H 0.9105(16) 0.2632(15) 0.2856(19) 0.018(4) Uiso 1 4 d
H6 H 0.7761(18) -0.0717(14) 0.831(2) 0.025(4) Uiso 1 4 d
H7 H 0.653(2) 0.0193(16) 1.001(2) 0.036(5) Uiso 1 4 d
H3 H 0.8118(19) 0.1896(15) 0.481(2) 0.030(5) Uiso 1 4 d
H9 H 0.4598(19) 0.2323(16) 0.678(2) 0.033(5) Uiso 1 4 d
H5 H 0.5744(19) 0.1369(15) 0.499(2) 0.032(5) Uiso 1 4 d
H8 H 0.4922(19) 0.1677(15) 0.921(2) 0.031(5) Uiso 1 4 d
H2 H 0.9555(18) -0.0461(14) 0.127(2) 0.024(4) Uiso 1 4 d

loop_
_atom_site_aniso_label
_atom_site_aniso_U_11
_atom_site_aniso_U_22
_atom_site_aniso_U_33
_atom_site_aniso_U_12
_atom_site_aniso_U_13
_atom_site_aniso_U_23
N1 0.0218(6) 0.0190(6) 0.0157(6) 0.0008(5) 0.0046(5) 0.0033(5)
O1 0.0327(6) 0.0222(6) 0.0213(6) 0.0015(4) 0.0124(5) 0.0072(4)
N3 0.0345(7) 0.0190(7) 0.0230(7) 0.0004(5) 0.0110(6) 0.0031(5)
N2 0.0235(6) 0.0200(7) 0.0147(6) -0.0007(5) 0.0056(5) 0.0007(5)
C6 0.0223(7) 0.0154(7) 0.0172(7) -0.0008(5) 0.0029(6) 0.0001(5)
C3 0.0186(7) 0.0176(7) 0.0146(7) 0.0001(5) 0.0014(5) 0.0003(5)
C4 0.0234(7) 0.0187(7) 0.0169(7) 0.0001(5) 0.0045(6) -0.0020(6)
C2 0.0229(7) 0.0147(7) 0.0194(8) 0.0007(5) 0.0030(6) -0.0001(5)
C5 0.0230(7) 0.0153(7) 0.0218(8) 0.0005(5) 0.0039(6) -0.0008(6)
C12 0.0226(7) 0.0225(7) 0.0197(8) -0.0001(6) 0.0042(6) 0.0024(6)
C10 0.0260(8) 0.0245(8) 0.0246(8) -0.0029(6) 0.0102(6) -0.0065(6)
C7 0.0211(7) 0.0165(7) 0.0185(7) -0.0032(5) 0.0050(5) -0.0013(5)
C11 0.0269(8) 0.0294(8) 0.0180(8) -0.0028(6) 0.0060(6) 0.0008(6)
C1 0.0253(7) 0.0174(7) 0.0162(7) 0.0016(5) 0.0034(6) -0.0010(6)
C8 0.0255(8) 0.0209(7) 0.0190(8) -0.0008(6) 0.0032(6) 0.0016(6)
C9 0.0234(8) 0.0220(7) 0.0281(9) 0.0017(6) 0.0049(6) -0.0008(6)

loop_
_atom_type_symbol
_atom_type_description
_atom_type_scat_dispersion_real
_atom_type_scat_dispersion_imag
_atom_type_scat_source
C C 0.0033 0.0016
;
International Tables for Crystallography
(Vol. C, Tables 4.2.6.8 and 6.1.1.4)
;
H H 0.0000 0.0000
;
International Tables for Crystallography
(Vol. C, Table 6.1.1.4)
;
N N 0.0061 0.0033
;
International Tables for Crystallography
(Vol. C, Tables 4.2.6.8 and 6.1.1.4)
;
O O 0.0106 0.0060
;
International Tables for Crystallography
(Vol. C, Tables 4.2.6.8 and 6.1.1.4)
;

loop_
_geom_angle_atom_site_label_1
_geom_angle_atom_site_label_2
_geom_angle_atom_site_label_3
_geom_angle
_geom_angle_publ_flag
O1 N1 C5 120.17(12) yes
O1 N1 C1 120.54(12) yes
C5 N1 C1 119.27(13) yes
N3 N2 C6 178.69(13) yes
N2 C6 C3 116.54(13) yes
N2 C6 C7 115.55(13) yes
C3 C6 C7 127.91(13) yes
C6 C3 C4 121.46(13) yes
C6 C3 C2 122.00(13) yes
C4 C3 C2 116.52(13) yes
C3 C4 C5 120.80(14) yes
C3 C2 C1 121.21(13) yes
N1 C5 C4 121.40(13) yes
C7 C12 C11 120.09(14) yes
C11 C10 C9 119.76(15) yes
C6 C7 C12 120.32(13) yes
C6 C7 C8 120.36(13) yes
C12 C7 C8 119.29(14) yes
C12 C11 C10 120.39(15) yes
N1 C1 C2 120.80(14) yes
C7 C8 C9 120.01(14) yes
C10 C9 C8 120.43(14) yes
C3 C4 H3 123.2(11) no
C5 C4 H3 116.0(11) no
C3 C2 H1 120.3(11) no
C1 C2 H1 118.5(11) no
N1 C5 H4 115.5(11) no
C4 C5 H4 123.0(11) no
C7 C12 H6 119.5(12) no
C11 C12 H6 120.4(12) no
C11 C10 H8 121.0(11) no
C9 C10 H8 119.2(11) no
C12 C11 H7 120.9(12) no
C10 C11 H7 118.7(12) no
N1 C1 H2 116.3(11) no
C2 C1 H2 122.9(11) no
C7 C8 H5 118.8(11) no
C9 C8 H5 121.2(11) no
C10 C9 H9 119.0(12) no
C8 C9 H9 120.6(12) no

loop_
_geom_bond_atom_site_label_1
_geom_bond_atom_site_label_2
_geom_bond_distance
_geom_bond_publ_flag
N1 O1 1.3185(17) yes
N1 C5 1.362(2) yes
N1 C1 1.3633(19) yes
N3 N2 1.1338(17) yes
N2 C6 1.3194(19) yes
C6 C3 1.460(2) yes
C6 C7 1.482(2) yes
C3 C4 1.401(2) yes
C3 C2 1.405(2) yes
C4 C5 1.372(2) yes
C2 C1 1.372(2) yes
C12 C7 1.399(2) yes
C12 C11 1.390(2) yes
C10 C11 1.389(2) yes
C10 C9 1.386(2) yes
C7 C8 1.399(2) yes
C8 C9 1.392(2) yes
C4 H3 0.977(19) no
C2 H1 0.969(17) no
C5 H4 0.969(17) no
C12 H6 0.954(17) no
C10 H8 0.95(2) no
C11 H7 0.96(2) no
C1 H2 0.919(19) no
C8 H5 0.99(2) no
C9 H9 0.963(18) no

loop_
_geom_contact_atom_site_label_1
_geom_contact_atom_site_label_2
_geom_contact_distance
_geom_contact_publ_flag
_geom_contact_site_symmetry_2
N1 C3 2.799(2) no .
O1 C4 3.584(2) no .
O1 C2 3.583(2) no .
N3 C3 3.366(2) no .
N3 C2 3.454(2) no .
N3 C12 3.577(2) no .
N3 C7 3.371(2) no .
N2 C2 2.801(2) no .
N2 C12 2.870(2) no .
N2 C8 3.557(2) no .
C3 C8 3.189(2) no .
C4 C7 3.111(2) no .
C4 C1 2.743(2) no .
C4 C8 3.192(2) no .
C2 C5 2.732(2) no .
C12 C9 2.780(2) no .
C10 C7 2.794(2) no .
C11 C8 2.781(3) no .
N1 N3 3.5581(19) no 3_756
N1 N2 3.3287(18) no 3_756
N1 C6 3.561(2) no 3_756
N1 C12 3.560(2) no 3_756
O1 N3 2.982(2) no 2_755
O1 N2 3.5511(19) no 2_755
O1 C4 3.1261(19) no 4_554
O1 C5 3.235(2) no 4_554
O1 C12 3.302(2) no 3_756
O1 C1 3.361(2) no 3_755
N3 N1 3.5581(19) no 3_756
N3 O1 2.982(2) no 2_745
N3 C2 3.237(2) no 4_545
N3 C5 3.270(2) no 3_756
N3 C10 3.569(2) no 2_646
N3 C1 3.356(2) no 4_545
N3 C9 3.566(2) no 3_656
N2 N1 3.3287(18) no 3_756
N2 O1 3.5511(19) no 2_745
N2 C5 3.282(2) no 3_756
N2 C8 3.548(2) no 3_656
N2 C9 3.363(2) no 3_656
C6 N1 3.561(2) no 3_756
C6 C1 3.549(2) no 3_756
C6 C8 3.532(2) no 3_656
C6 C9 3.565(2) no 3_656
C3 C3 3.541(2) no 3_756
C3 C2 3.587(2) no 3_756
C4 O1 3.1261(19) no 4_555
C2 N3 3.237(2) no 4_544
C2 C3 3.587(2) no 3_756
C5 O1 3.235(2) no 4_555
C5 N3 3.270(2) no 3_756
C5 N2 3.282(2) no 3_756
C12 N1 3.560(2) no 3_756
C12 O1 3.302(2) no 3_756
C12 C1 3.527(3) no 3_756
C10 N3 3.569(2) no 2_656
C11 C11 3.597(3) no 3_657
C11 C1 3.549(2) no 1_556
C1 O1 3.361(2) no 3_755
C1 N3 3.356(2) no 4_544
C1 C6 3.549(2) no 3_756
C1 C12 3.527(3) no 3_756
C1 C11 3.549(2) no 1_554
C8 N2 3.548(2) no 3_656
C8 C6 3.532(2) no 3_656
C8 C8 3.572(2) no 3_656
C9 N3 3.566(2) no 3_656
C9 N2 3.363(2) no 3_656
C9 C6 3.565(2) no 3_656
N1 H1 3.241(17) no .
N1 H3 3.23(2) no .
O1 H4 2.456(18) no .
O1 H2 2.460(17) no .
N3 H1 2.866(18) no .
N3 H6 3.153(18) no .
N2 H1 2.511(18) no .
N2 H6 2.657(19) no .
C6 H1 2.697(18) no .
C6 H6 2.656(19) no .
C6 H3 2.731(18) no .
C6 H5 2.655(18) no .
C3 H4 3.303(17) no .
C3 H5 2.932(19) no .
C3 H2 3.26(2) no .
C4 H1 3.273(17) no .
C4 H5 2.78(2) no .
C2 H3 3.297(19) no .
C5 H2 3.159(18) no .
C12 H5 3.300(19) no .
C12 H8 3.276(19) no .
C10 H6 3.274(17) no .
C10 H5 3.31(2) no .
C7 H7 3.29(2) no .
C7 H3 2.852(19) no .
C7 H9 3.291(19) no .
C11 H9 3.264(18) no .
C1 H4 3.200(17) no .
C8 H6 3.275(17) no .
C8 H3 2.69(2) no .
C8 H8 3.26(2) no .
C9 H7 3.255(19) no .
H1 H2 2.34(3) no .
H4 H3 2.33(3) no .
H6 H7 2.36(3) no .
H7 H8 2.34(3) no .
H3 H5 2.39(3) no .
H9 H5 2.39(3) no .
H9 H8 2.32(3) no .
N1 H1 3.511(17) no 2_755
N1 H6 2.820(18) no 3_756
N1 H7 3.159(18) no 1_554
N1 H3 3.089(18) no 4_554
N1 H2 3.34(2) no 3_755
O1 H1 2.820(16) no 2_755
O1 H4 2.863(16) no 4_554
O1 H6 2.398(17) no 3_756
O1 H3 2.553(17) no 4_554
O1 H2 2.452(19) no 3_755
N3 H1 2.642(17) no 4_545
N3 H4 3.076(15) no 3_756
N3 H6 3.018(18) no 4_544
N3 H7 3.395(19) no 4_544
N3 H9 3.54(2) no 2_646
N3 H9 2.883(17) no 3_656
N3 H5 3.538(18) no 3_656
N3 H8 2.780(18) no 2_646
N3 H2 2.956(17) no 4_545
N2 H1 3.435(17) no 4_545
N2 H4 3.419(15) no 3_756
N2 H9 2.945(17) no 3_656
N2 H5 3.248(18) no 3_656
N2 H8 3.326(18) no 2_646
C6 H9 3.486(18) no 3_656
C6 H5 3.369(18) no 3_656
C4 H1 3.526(15) no 3_756
C4 H4 3.594(17) no 4_555
C2 H4 3.264(17) no 2_745
C2 H7 3.277(19) no 1_554
C5 H1 3.459(17) no 2_755
C5 H3 3.214(19) no 4_554
C5 H2 3.491(17) no 2_755
C12 H4 3.478(17) no 4_555
C12 H9 3.408(19) no 2_646
C12 H2 3.496(17) no 1_556
C12 H2 3.231(17) no 3_756
C10 H7 3.04(2) no 3_657
C10 H3 3.348(17) no 4_555
C10 H9 3.57(2) no 4_555
C10 H5 2.988(18) no 4_555
C7 H4 3.351(16) no 4_555
C7 H5 3.232(17) no 3_656
C11 H7 3.15(2) no 3_657
C11 H3 3.557(18) no 4_555
C11 H8 3.294(19) no 3_657
C11 H2 3.528(16) no 1_556
C1 H4 3.134(17) no 2_745
C1 H6 3.497(18) no 1_554
C1 H6 3.074(18) no 3_756
C1 H7 2.885(18) no 1_554
C1 H2 3.43(2) no 3_755
C8 H4 3.491(15) no 4_555
C8 H5 3.386(17) no 3_656
C8 H8 3.089(17) no 4_554
C9 H5 3.463(19) no 4_555
C9 H8 3.205(19) no 4_554
H1 N1 3.511(17) no 2_745
H1 O1 2.820(16) no 2_745
H1 N3 2.642(17) no 4_544
H1 N2 3.435(17) no 4_544
H1 C4 3.526(15) no 3_756
H1 C5 3.459(17) no 2_745
H1 H4 2.80(2) no 2_745
H1 H6 3.49(2) no 4_544
H1 H3 3.44(2) no 3_756
H1 H9 3.25(3) no 3_656
H4 O1 2.863(16) no 4_555
H4 N3 3.076(15) no 3_756
H4 N2 3.419(15) no 3_756
H4 C4 3.594(17) no 4_554
H4 C2 3.264(17) no 2_755
H4 C12 3.478(17) no 4_554
H4 C7 3.351(16) no 4_554
H4 C1 3.134(17) no 2_755
H4 C8 3.491(15) no 4_554
H4 H1 2.80(2) no 2_755
H4 H3 2.83(2) no 4_554
H4 H2 2.61(2) no 2_755
H6 N1 2.820(18) no 3_756
H6 O1 2.398(17) no 3_756
H6 N3 3.018(18) no 4_545
H6 C1 3.497(18) no 1_556
H6 C1 3.074(18) no 3_756
H6 H1 3.49(2) no 4_545
H6 H9 3.20(3) no 2_646
H6 H2 2.96(2) no 1_556
H6 H2 2.88(2) no 3_756
H7 N1 3.159(18) no 1_556
H7 N3 3.395(19) no 4_545
H7 C2 3.277(19) no 1_556
H7 C10 3.04(2) no 3_657
H7 C11 3.15(2) no 3_657
H7 C1 2.885(18) no 1_556
H7 H7 2.96(3) no 3_657
H7 H8 2.74(3) no 3_657
H7 H2 3.02(2) no 1_556
H3 N1 3.089(18) no 4_555
H3 O1 2.553(17) no 4_555
H3 C5 3.214(19) no 4_555
H3 C10 3.348(17) no 4_554
H3 C11 3.557(18) no 4_554
H3 H1 3.44(2) no 3_756
H3 H4 2.83(2) no 4_555
H3 H8 3.44(2) no 4_554
H9 N3 3.54(2) no 2_656
H9 N3 2.883(17) no 3_656
H9 N2 2.945(17) no 3_656
H9 C6 3.486(18) no 3_656
H9 C12 3.408(19) no 2_656
H9 C10 3.57(2) no 4_554
H9 H1 3.25(3) no 3_656
H9 H6 3.20(3) no 2_656
H9 H5 3.32(3) no 4_555
H9 H8 2.69(3) no 4_554
H5 N3 3.538(18) no 3_656
H5 N2 3.248(18) no 3_656
H5 C6 3.369(18) no 3_656
H5 C10 2.988(18) no 4_554
H5 C7 3.232(17) no 3_656
H5 C8 3.386(17) no 3_656
H5 C9 3.463(19) no 4_554
H5 H9 3.32(3) no 4_554
H5 H5 3.48(2) no 3_656
H5 H8 2.46(2) no 4_554
H8 N3 2.780(18) no 2_656
H8 N2 3.326(18) no 2_656
H8 C11 3.294(19) no 3_657
H8 C8 3.089(17) no 4_555
H8 C9 3.205(19) no 4_555
H8 H7 2.74(3) no 3_657
H8 H3 3.44(2) no 4_555
H8 H9 2.69(3) no 4_555
H8 H5 2.46(2) no 4_555
H2 N1 3.34(2) no 3_755
H2 O1 2.452(19) no 3_755
H2 N3 2.956(17) no 4_544
H2 C5 3.491(17) no 2_745
H2 C12 3.496(17) no 1_554
H2 C12 3.231(17) no 3_756
H2 C11 3.528(16) no 1_554
H2 C1 3.43(2) no 3_755
H2 H4 2.61(2) no 2_745
H2 H6 2.96(2) no 1_554
H2 H6 2.88(2) no 3_756
H2 H7 3.02(2) no 1_554
H2 H2 2.82(3) no 3_755

loop_
_geom_torsion_atom_site_label_1
_geom_torsion_atom_site_label_2
_geom_torsion_atom_site_label_3
_geom_torsion_atom_site_label_4
_geom_torsion
_geom_torsion_publ_flag
O1 N1 C5 C4 -178.25(10) no
O1 N1 C1 C2 178.25(10) no
C5 N1 C1 C2 -0.42(18) no
C1 N1 C5 C4 0.42(18) no
N2 C6 C3 C4 -168.84(10) no
N2 C6 C3 C2 9.41(18) no
N2 C6 C7 C12 38.89(17) no
N2 C6 C7 C8 -139.10(12) no
C3 C6 C7 C12 -142.12(13) no
C3 C6 C7 C8 39.9(2) no
C7 C6 C3 C4 12.2(2) no
C7 C6 C3 C2 -169.57(11) no
C6 C3 C4 C5 178.60(11) no
C6 C3 C2 C1 -178.58(11) no
C4 C3 C2 C1 -0.25(18) no
C2 C3 C4 C5 0.25(18) no
C3 C4 C5 N1 -0.3(2) no
C3 C2 C1 N1 0.34(19) no
C7 C12 C11 C10 -1.0(2) no
C11 C12 C7 C6 -177.17(12) no
C11 C12 C7 C8 0.8(2) no
C11 C10 C9 C8 1.2(2) no
C9 C10 C11 C12 -0.0(2) no
C6 C7 C8 C9 178.31(11) no
C12 C7 C8 C9 0.3(2) no
C7 C8 C9 C10 -1.3(2) no
